data_4312945
loop_
_publ_author_name
'Hongwei Hou'
'Gang Li'
'Linke Li'
'Yu Zhu'
'Xiangru Meng'
'Yaoting Fan'

_publ_section_title
;
 Synthesis, Crystal Structures, and Magnetic Properties of Three Novel
 Ferrocenecarboxylato-Bridged Lanthanide Dimers
;
_journal_name_full 'Inorganic Chemistry'
_journal_page_first 428
_journal_page_last 435
_journal_paper_doi 10.1021/ic025753w
_journal_volume 42
_journal_year 2003
_chemical_formula_sum 'C68 H72 Fe6 N0 Nd2 O19'
_chemical_formula_weight 1816.84
_chemical_name_systematic
; 
 ? 
;
_space_group_IT_number 2
_symmetry_cell_setting triclinic
_symmetry_space_group_name_Hall '-P 1'
_symmetry_space_group_name_H-M 'P -1'
_atom_sites_solution_hydrogens geom
_atom_sites_solution_primary direct
_atom_sites_solution_secondary difmap
_audit_creation_method SHELXL
_cell_angle_alpha 117.83(3)
_cell_angle_beta 104.62(3)
_cell_angle_gamma 91.33(3)
_cell_formula_units_Z 1
_cell_length_a 8.900(2)
_cell_length_b 14.621(3)
_cell_length_c 15.384(3)
_cell_measurement_reflns_used 180
_cell_measurement_temperature 291(2)
_cell_measurement_theta_max 25.4
_cell_measurement_theta_min 2
_cell_volume 1689.6(9)
_computing_cell_refinement raxis
_computing_data_collection raxis
_computing_data_reduction raxis
_computing_molecular_graphics texsan
_computing_publication_material texsan
_computing_structure_refinement 'SHELXL-93 (Sheldrick, 1993)'
_computing_structure_solution 'SHELXS-86 (Sheldrick, 1990)'
_diffrn_ambient_temperature 291(2)
_diffrn_measurement_device R-axis-IV
_diffrn_measurement_method 'Osillation   frames'
_diffrn_radiation_monochromator graphite
_diffrn_radiation_source 'fine-focus sealed tube'
_diffrn_radiation_type MoK\a
_diffrn_radiation_wavelength 0.71073
_diffrn_reflns_av_R_equivalents 0.0000
_diffrn_reflns_av_sigmaI/netI 0.4292
_diffrn_reflns_limit_h_max 10
_diffrn_reflns_limit_h_min -11
_diffrn_reflns_limit_k_max 18
_diffrn_reflns_limit_k_min 0
_diffrn_reflns_limit_l_max 17
_diffrn_reflns_limit_l_min -20
_diffrn_reflns_number 6415
_diffrn_reflns_theta_max 27.54
_diffrn_reflns_theta_min 1.57
_exptl_absorpt_coefficient_mu 2.828
_exptl_crystal_colour red
_exptl_crystal_density_diffrn 1.786
_exptl_crystal_description prismatic
_exptl_crystal_F_000 908
_exptl_crystal_size_max 0.25
_exptl_crystal_size_mid 0.20
_exptl_crystal_size_min 0.20
_refine_diff_density_max 1.204
_refine_diff_density_min -1.662
_refine_diff_density_rms 0.172
_refine_ls_extinction_coef 0.0073(8)
_refine_ls_extinction_expression Fc^*^=kFc[1+0.001xFc^2^\l^3^/sin(2\q)]^-1/4^
_refine_ls_extinction_method SHELXL
_refine_ls_goodness_of_fit_all 1.103
_refine_ls_goodness_of_fit_obs 1.132
_refine_ls_matrix_type full
_refine_ls_number_parameters 434
_refine_ls_number_reflns 6415
_refine_ls_number_restraints 0
_refine_ls_restrained_S_all 1.103
_refine_ls_restrained_S_obs 1.132
_refine_ls_R_factor_all 0.0718
_refine_ls_R_factor_obs 0.0568
_refine_ls_shift/esd_max -0.001
_refine_ls_shift/esd_mean 0.000
_refine_ls_structure_factor_coef Fsqd
_refine_ls_weighting_details 'w=1/[\s^2^(Fo^2^)+(0.0907P)^2^+1.0274P] where P=(Fo^2^+2Fc^2^)/3'
_refine_ls_weighting_scheme calc
_refine_ls_wR_factor_all 0.1508
_refine_ls_wR_factor_obs 0.1407
_reflns_number_observed 5343
_reflns_number_total 6415
_reflns_observed_criterion >2sigma(I)
_cod_data_source_file ic025753w_s1_2.cif
_cod_data_source_block complex2
_cod_depositor_comments
;
The following automatic conversions were performed:

'_symmetry_cell_setting' value 'Triclinic' changed to 'triclinic'
according to the built-in table from CIF Core dictionary named
'cif_core.dic' version 2.4.1 from 2010-06-29.

Automatic conversion script
Id: cif_fix_values 1646 2011-03-28 12:23:43Z adriana 

The following automatic conversions were performed:

'_refine_ls_weighting_scheme' value 'calc
w=1/[\s^2^(Fo^2^)+(0.0907P)^2^+1.0274P] where P=(Fo^2^+2Fc^2^)/3' was
changed to 'calc'. New tag '_refine_ls_weighting_details' was
created. The value of the new tag was set to
'w=1/[\s^2^(Fo^2^)+(0.0907P)^2^+1.0274P] where P=(Fo^2^+2Fc^2^)/3'.

Automatic conversion script
Id: cif_fix_values 3143 2015-03-26 13:38:13Z robertas 
;
_cod_original_cell_volume 1689.5(6)
_cod_database_code 4312945

loop_
_symmetry_equiv_pos_as_xyz
'x, y, z'
'-x, -y, -z'

loop_
_atom_site_aniso_label
_atom_site_aniso_U_11
_atom_site_aniso_U_22
_atom_site_aniso_U_33
_atom_site_aniso_U_23
_atom_site_aniso_U_13
_atom_site_aniso_U_12
Nd1 0.0336(2) 0.0324(2) 0.0283(2) 0.0160(2) 0.01341(14) 0.00786(14)
Fe1 0.0700(8) 0.0486(7) 0.0719(9) 0.0409(7) 0.0379(7) 0.0237(6)
Fe2 0.0507(6) 0.0365(6) 0.0294(6) 0.0142(5) 0.0141(5) 0.0063(4)
Fe3 0.0461(6) 0.0375(6) 0.0403(7) 0.0177(5) 0.0120(5) 0.0110(5)
O1 0.039(3) 0.044(3) 0.041(3) 0.023(2) 0.014(2) 0.001(2)
O2 0.048(3) 0.057(3) 0.028(3) 0.026(2) 0.005(2) 0.006(2)
O3 0.050(3) 0.030(2) 0.026(3) 0.012(2) 0.013(2) 0.013(2)
O4 0.052(3) 0.041(3) 0.036(3) 0.013(2) 0.008(2) 0.019(2)
O5 0.054(3) 0.045(3) 0.061(4) 0.034(3) 0.031(3) 0.019(2)
O6 0.044(3) 0.055(3) 0.052(3) 0.033(3) 0.029(3) 0.023(2)
O7 0.055(3) 0.056(3) 0.043(3) 0.023(3) 0.021(3) 0.004(3)
O8 0.043(3) 0.050(3) 0.050(3) 0.031(3) 0.020(2) 0.008(2)
O9 0.086(6) 0.161(10) 0.133(9) 0.089(8) -0.008(6) -0.006(6)
C1 0.233(21) 0.148(15) 0.239(23) 0.161(18) 0.209(21) 0.158(16)
C2 0.099(11) 0.133(14) 0.282(28) 0.161(19) 0.115(15) 0.074(10)
C3 0.129(13) 0.122(14) 0.174(19) 0.111(15) 0.035(13) 0.072(11)
C4 0.166(16) 0.072(8) 0.156(16) 0.082(10) 0.093(14) 0.060(10)
C5 0.174(16) 0.073(9) 0.127(14) 0.046(9) 0.090(13) 0.070(10)
C6 0.067(5) 0.052(5) 0.034(4) 0.023(4) 0.021(4) 0.009(4)
C7 0.085(7) 0.065(6) 0.044(5) 0.037(5) 0.033(5) 0.019(5)
C8 0.062(5) 0.066(6) 0.061(6) 0.040(5) 0.033(5) 0.015(4)
C9 0.058(5) 0.062(5) 0.052(5) 0.033(4) 0.020(4) 0.006(4)
C10 0.037(4) 0.043(4) 0.042(4) 0.028(3) 0.022(3) 0.012(3)
C11 0.033(3) 0.034(3) 0.043(4) 0.021(3) 0.019(3) 0.010(3)
C12 0.071(7) 0.109(10) 0.059(7) 0.033(7) 0.017(5) -0.024(7)
C13 0.140(13) 0.047(6) 0.168(16) 0.056(8) 0.113(12) 0.026(7)
C14 0.105(10) 0.188(17) 0.110(12) 0.130(13) 0.044(9) 0.028(11)
C15 0.103(9) 0.096(9) 0.050(7) 0.023(6) 0.044(7) -0.002(7)
C16 0.074(7) 0.078(7) 0.105(10) 0.057(7) 0.064(7) 0.035(6)
C17 0.042(4) 0.059(5) 0.039(4) 0.018(4) 0.015(3) 0.018(4)
C18 0.045(5) 0.075(6) 0.046(5) 0.017(5) 0.004(4) -0.009(4)
C19 0.071(6) 0.046(5) 0.044(5) 0.008(4) 0.017(4) -0.011(4)
C20 0.062(5) 0.038(4) 0.037(4) 0.021(3) 0.022(4) 0.005(3)
C21 0.044(4) 0.039(4) 0.022(3) 0.012(3) 0.017(3) 0.005(3)
C22 0.039(4) 0.035(4) 0.025(3) 0.011(3) 0.010(3) 0.001(3)
C23 0.063(6) 0.093(9) 0.050(6) 0.022(6) -0.005(5) -0.028(6)
C24 0.056(5) 0.063(6) 0.051(6) 0.018(5) -0.007(4) 0.019(4)
C25 0.096(8) 0.081(7) 0.037(5) 0.031(5) 0.014(5) 0.025(6)
C26 0.100(9) 0.067(7) 0.043(6) -0.001(5) 0.004(6) 0.030(6)
C27 0.092(8) 0.044(5) 0.066(7) 0.016(5) -0.007(6) 0.002(5)
C28 0.047(4) 0.036(4) 0.051(5) 0.017(4) 0.019(4) 0.014(3)
C29 0.059(5) 0.044(5) 0.066(6) 0.022(4) 0.027(5) 0.019(4)
C30 0.051(5) 0.047(5) 0.056(6) 0.028(4) 0.007(4) 0.018(4)
C31 0.050(4) 0.048(4) 0.036(4) 0.023(4) 0.009(3) 0.007(3)
C32 0.041(4) 0.034(4) 0.032(4) 0.015(3) 0.008(3) 0.010(3)
C33 0.023(3) 0.037(3) 0.040(4) 0.018(3) 0.012(3) 0.007(3)
C34 0.095(10) 0.122(13) 0.182(20) 0.095(14) -0.003(11) 0.022(9)
O10 0.182(30) 0.218(34) 0.255(45) 0.069(32) 0.078(29) -0.015(26)

loop_
_atom_site_label
_atom_site_type_symbol
_atom_site_fract_x
_atom_site_fract_y
_atom_site_fract_z
_atom_site_U_iso_or_equiv
_atom_site_thermal_displace_type
_atom_site_occupancy
_atom_site_calc_flag
_atom_site_refinement_flags
_atom_site_disorder_group
Nd1 Nd 0.29324(4) 0.55531(3) 0.45703(3) 0.03000(14) Uani 1 d . .
Fe1 Fe 0.3764(2) 0.71645(10) 0.20170(12) 0.0549(3) Uani 1 d . .
Fe2 Fe 0.61639(13) 0.80598(8) 0.88325(8) 0.0392(3) Uani 1 d . .
Fe3 Fe 0.00240(13) 0.91269(8) 0.63464(9) 0.0420(3) Uani 1 d . .
O1 O 0.2678(6) 0.5199(4) 0.2771(4) 0.0403(12) Uani 1 d . .
O2 O 0.4891(6) 0.6133(4) 0.3972(4) 0.0434(12) Uani 1 d . .
O3 O 0.5698(6) 0.5973(4) 0.5986(4) 0.0358(11) Uani 1 d . .
O4 O 0.4227(6) 0.7206(4) 0.6131(4) 0.0462(13) Uani 1 d . .
O5 O 0.0623(6) 0.6312(4) 0.5221(5) 0.0466(13) Uani 1 d . .
O6 O 0.1518(6) 0.6925(4) 0.4369(4) 0.0441(13) Uani 1 d . .
O7 O 0.0504(7) 0.4184(5) 0.3494(4) 0.0507(14) Uani 1 d . .
O8 O 0.2560(6) 0.4833(4) 0.5700(4) 0.0435(12) Uani 1 d . .
O9 O -0.0472(12) 0.4380(10) 0.1722(9) 0.128(4) Uani 1 d . .
C1 C 0.2195(27) 0.7845(15) 0.2804(19) 0.148(10) Uani 1 d . .
H1A H 0.1834(27) 0.7694(15) 0.3283(19) 0.177 Uiso 1 calc R .
C2 C 0.1532(19) 0.7421(14) 0.1745(21) 0.133(8) Uani 1 d . .
H2A H 0.0610(19) 0.6866(14) 0.1329(21) 0.159 Uiso 1 calc R .
C3 C 0.2321(21) 0.7880(15) 0.1365(17) 0.127(6) Uani 1 d . .
H3A H 0.2061(21) 0.7711(15) 0.0642(17) 0.152 Uiso 1 calc R .
C4 C 0.3548(23) 0.8591(11) 0.2140(16) 0.110(5) Uani 1 d . .
H4A H 0.4316(23) 0.9032(11) 0.2078(16) 0.132 Uiso 1 calc R .
C5 C 0.3497(22) 0.8617(11) 0.3026(14) 0.116(6) Uani 1 d . .
H5A H 0.4239(22) 0.9075(11) 0.3709(14) 0.139 Uiso 1 calc R .
C6 C 0.3775(11) 0.5598(7) 0.1269(6) 0.049(2) Uani 1 d . .
H6A H 0.2844(11) 0.5050(7) 0.0847(6) 0.059 Uiso 1 calc R .
C7 C 0.4627(12) 0.6101(7) 0.0914(7) 0.057(2) Uani 1 d . .
H7B H 0.4383(12) 0.5966(7) 0.0203(7) 0.069 Uiso 1 calc R .
C8 C 0.5883(11) 0.6835(8) 0.1749(8) 0.056(2) Uani 1 d . .
H8B H 0.6663(11) 0.7299(8) 0.1722(8) 0.068 Uiso 1 calc R .
C9 C 0.5805(11) 0.6789(7) 0.2632(7) 0.054(2) Uani 1 d . .
H9A H 0.6524(11) 0.7223(7) 0.3329(7) 0.065 Uiso 1 calc R .
C10 C 0.4507(8) 0.6015(6) 0.2350(6) 0.036(2) Uani 1 d . .
C11 C 0.3982(8) 0.5771(5) 0.3055(6) 0.0342(15) Uani 1 d . .
C12 C 0.3957(14) 0.7384(11) 0.8549(9) 0.084(4) Uani 1 d . .
H12A H 0.3143(14) 0.7039(11) 0.7880(9) 0.101 Uiso 1 calc R .
C13 C 0.5056(20) 0.6912(9) 0.8923(15) 0.103(6) Uani 1 d . .
H13A H 0.5156(20) 0.6168(9) 0.8587(15) 0.123 Uiso 1 calc R .
C14 C 0.5973(17) 0.7710(16) 0.9921(13) 0.108(5) Uani 1 d . .
H14A H 0.6834(17) 0.7621(16) 1.0401(13) 0.129 Uiso 1 calc R .
C15 C 0.5379(16) 0.8599(11) 1.0096(9) 0.084(4) Uani 1 d . .
H15A H 0.5782(16) 0.9280(11) 1.0722(9) 0.101 Uiso 1 calc R .
C16 C 0.4184(13) 0.8419(9) 0.9277(11) 0.072(3) Uani 1 d . .
H16A H 0.3569(13) 0.8943(9) 0.9210(11) 0.086 Uiso 1 calc R .
C17 C 0.7836(9) 0.7459(7) 0.8115(6) 0.048(2) Uani 1 d . .
H17A H 0.8157(9) 0.6774(7) 0.7946(6) 0.058 Uiso 1 calc R .
C18 C 0.8487(10) 0.8397(8) 0.9031(7) 0.063(3) Uani 1 d . .
H18A H 0.9344(10) 0.8475(8) 0.9616(7) 0.075 Uiso 1 calc R .
C19 C 0.7713(11) 0.9226(7) 0.8986(7) 0.060(2) Uani 1 d . .
H19A H 0.7945(11) 0.9963(7) 0.9526(7) 0.072 Uiso 1 calc R .
C20 C 0.6522(10) 0.8780(6) 0.8023(6) 0.043(2) Uani 1 d . .
H20A H 0.5783(10) 0.9155(6) 0.7777(6) 0.052 Uiso 1 calc R .
C21 C 0.6586(8) 0.7676(6) 0.7474(5) 0.0347(15) Uani 1 d . .
C22 C 0.5459(8) 0.6926(5) 0.6493(5) 0.0344(15) Uani 1 d . .
C23 C 0.2191(13) 1.0028(10) 0.7025(8) 0.080(4) Uani 1 d . .
H23A H 0.2869(13) 1.0150(10) 0.6664(8) 0.096 Uiso 1 calc R .
C24 C 0.2163(11) 0.9177(8) 0.7251(8) 0.065(3) Uani 1 d . .
H24A H 0.2827(11) 0.8630(8) 0.7100(8) 0.078 Uiso 1 calc R .
C25 C 0.1075(14) 0.9342(9) 0.7792(7) 0.072(3) Uani 1 d . .
H25A H 0.0789(14) 0.8902(9) 0.8068(7) 0.086 Uiso 1 calc R .
C26 C 0.0413(16) 1.0223(9) 0.7852(8) 0.085(4) Uani 1 d . .
H26A H -0.0415(16) 1.0489(9) 0.8176(8) 0.102 Uiso 1 calc R .
C27 C 0.1066(14) 1.0645(8) 0.7392(9) 0.078(3) Uani 1 d . .
H27A H 0.0824(14) 1.1271(8) 0.7340(9) 0.094 Uiso 1 calc R .
C28 C -0.1639(9) 0.7814(6) 0.5610(7) 0.045(2) Uani 1 d . .
H28A H -0.1859(9) 0.7368(6) 0.5894(7) 0.055 Uiso 1 calc R .
C29 C -0.2376(11) 0.8681(7) 0.5674(8) 0.057(2) Uani 1 d . .
H29A H -0.3178(11) 0.8945(7) 0.6024(8) 0.068 Uiso 1 calc R .
C30 C -0.1745(10) 0.9110(7) 0.5178(7) 0.052(2) Uani 1 d . .
H30A H -0.2030(10) 0.9731(7) 0.5126(7) 0.063 Uiso 1 calc R .
C31 C -0.0562(9) 0.8524(6) 0.4788(6) 0.045(2) Uani 1 d . .
H31A H 0.0066(9) 0.8651(6) 0.4403(6) 0.053 Uiso 1 calc R .
C32 C -0.0520(8) 0.7698(6) 0.5053(6) 0.037(2) Uani 1 d . .
C33 C 0.0607(7) 0.6956(5) 0.4879(6) 0.0333(15) Uani 1 d . .
C34 C -0.1423(18) 0.5151(14) 0.1788(16) 0.133(7) Uani 1 d . .
O10 O 0.3807(41) 0.8761(29) 0.5117(32) 0.236(18) Uani 0.50 d P .

loop_
_atom_type_symbol
_atom_type_description
_atom_type_scat_dispersion_real
_atom_type_scat_dispersion_imag
_atom_type_scat_source
C C 0.0033 0.0016 'International Tables Vol C Tables 4.2.6.8 and 6.1.1.4'
H H 0.0000 0.0000 'International Tables Vol C Tables 4.2.6.8 and 6.1.1.4'
N N 0.0061 0.0033 'International Tables Vol C Tables 4.2.6.8 and 6.1.1.4'
O O 0.0106 0.0060 'International Tables Vol C Tables 4.2.6.8 and 6.1.1.4'
Fe Fe 0.3463 0.8444 'International Tables Vol C Tables 4.2.6.8 and 6.1.1.4'
Nd Nd -0.1943 3.0179 'International Tables Vol C Tables 4.2.6.8 and 6.1.1.4'

loop_
_geom_angle_atom_site_label_1
_geom_angle_atom_site_label_2
_geom_angle_atom_site_label_3
_geom_angle
_geom_angle_site_symmetry_1
_geom_angle_site_symmetry_3
_geom_angle_publ_flag
O4 Nd1 O3 120.7(2) . 2_666 ?
O4 Nd1 O2 80.2(2) . . ?
O3 Nd1 O2 79.3(2) 2_666 . ?
O4 Nd1 O6 74.5(2) . . ?
O3 Nd1 O6 155.1(2) 2_666 . ?
O2 Nd1 O6 84.7(2) . . ?
O4 Nd1 O8 88.1(2) . . ?
O3 Nd1 O8 78.2(2) 2_666 . ?
O2 Nd1 O8 144.5(2) . . ?
O6 Nd1 O8 124.3(2) . . ?
O4 Nd1 O7 148.2(2) . . ?
O3 Nd1 O7 83.4(2) 2_666 . ?
O2 Nd1 O7 127.8(2) . . ?
O6 Nd1 O7 91.6(2) . . ?
O8 Nd1 O7 76.2(2) . . ?
O4 Nd1 O1 124.5(2) . . ?
O3 Nd1 O1 81.0(2) 2_666 . ?
O2 Nd1 O1 52.4(2) . . ?
O6 Nd1 O1 74.0(2) . . ?
O8 Nd1 O1 147.2(2) . . ?
O7 Nd1 O1 76.5(2) . . ?
O4 Nd1 O5 77.3(2) . . ?
O3 Nd1 O5 146.2(2) 2_666 . ?
O2 Nd1 O5 134.2(2) . . ?
O6 Nd1 O5 51.1(2) . . ?
O8 Nd1 O5 73.8(2) . . ?
O7 Nd1 O5 71.9(2) . . ?
O1 Nd1 O5 113.8(2) . . ?
O4 Nd1 O3 50.9(2) . . ?
O3 Nd1 O3 70.0(2) 2_666 . ?
O2 Nd1 O3 74.6(2) . . ?
O6 Nd1 O3 123.8(2) . . ?
O8 Nd1 O3 72.0(2) . . ?
O7 Nd1 O3 141.8(2) . . ?
O1 Nd1 O3 123.5(2) . . ?
O5 Nd1 O3 117.3(2) . . ?
O4 Nd1 C11 101.7(2) . . ?
O3 Nd1 C11 81.2(2) 2_666 . ?
O2 Nd1 C11 26.4(2) . . ?
O6 Nd1 C11 76.1(2) . . ?
O8 Nd1 C11 159.4(2) . . ?
O7 Nd1 C11 102.5(2) . . ?
O1 Nd1 C11 26.2(2) . . ?
O5 Nd1 C11 125.9(2) . . ?
O3 Nd1 C11 100.1(2) . . ?
O4 Nd1 C33 73.3(2) . . ?
O3 Nd1 C33 165.4(2) 2_666 . ?
O2 Nd1 C33 109.1(2) . . ?
O6 Nd1 C33 25.2(2) . . ?
O8 Nd1 C33 99.2(2) . . ?
O7 Nd1 C33 82.1(2) . . ?
O1 Nd1 C33 94.5(2) . . ?
O5 Nd1 C33 25.9(2) . . ?
O3 Nd1 C33 123.2(2) . . ?
C11 Nd1 C33 101.0(2) . . ?
O4 Nd1 C22 25.0(2) . . ?
O3 Nd1 C22 95.9(2) 2_666 . ?
O2 Nd1 C22 76.6(2) . . ?
O6 Nd1 C22 98.9(2) . . ?
O8 Nd1 C22 78.7(2) . . ?
O7 Nd1 C22 154.5(2) . . ?
O1 Nd1 C22 128.8(2) . . ?
O5 Nd1 C22 96.8(2) . . ?
O3 Nd1 C22 26.0(2) . . ?
C11 Nd1 C22 102.6(2) . . ?
C33 Nd1 C22 97.6(2) . . ?
C2 Fe1 C4 66.3(7) . . ?
C2 Fe1 C5 66.6(8) . . ?
C4 Fe1 C5 39.2(6) . . ?
C2 Fe1 C6 109.0(6) . . ?
C4 Fe1 C6 155.7(6) . . ?
C5 Fe1 C6 163.3(6) . . ?
C2 Fe1 C7 123.5(8) . . ?
C4 Fe1 C7 120.4(5) . . ?
C5 Fe1 C7 155.8(6) . . ?
C6 Fe1 C7 40.4(3) . . ?
C2 Fe1 C3 39.2(6) . . ?
C4 Fe1 C3 38.9(6) . . ?
C5 Fe1 C3 65.4(8) . . ?
C6 Fe1 C3 122.3(7) . . ?
C7 Fe1 C3 107.3(7) . . ?
C2 Fe1 C9 160.6(6) . . ?
C4 Fe1 C9 124.2(7) . . ?
C5 Fe1 C9 110.0(6) . . ?
C6 Fe1 C9 68.4(4) . . ?
C7 Fe1 C9 67.8(4) . . ?
C3 Fe1 C9 158.8(6) . . ?
C2 Fe1 C1 40.2(8) . . ?
C4 Fe1 C1 68.8(6) . . ?
C5 Fe1 C1 41.8(7) . . ?
C6 Fe1 C1 124.2(6) . . ?
C7 Fe1 C1 159.6(8) . . ?
C3 Fe1 C1 67.5(7) . . ?
C9 Fe1 C1 124.2(7) . . ?
C2 Fe1 C8 158.3(8) . . ?
C4 Fe1 C8 106.9(6) . . ?
C5 Fe1 C8 122.2(6) . . ?
C6 Fe1 C8 68.2(4) . . ?
C7 Fe1 C8 40.3(4) . . ?
C3 Fe1 C8 122.6(6) . . ?
C9 Fe1 C8 40.3(4) . . ?
C1 Fe1 C8 159.2(8) . . ?
C2 Fe1 C10 124.5(5) . . ?
C4 Fe1 C10 161.4(7) . . ?
C5 Fe1 C10 126.8(6) . . ?
C6 Fe1 C10 41.1(3) . . ?
C7 Fe1 C10 68.5(3) . . ?
C3 Fe1 C10 158.8(6) . . ?
C9 Fe1 C10 40.8(3) . . ?
C1 Fe1 C10 108.8(5) . . ?
C8 Fe1 C10 68.5(3) . . ?
C13 Fe2 C14 41.7(6) . . ?
C13 Fe2 C12 39.8(6) . . ?
C14 Fe2 C12 67.4(6) . . ?
C13 Fe2 C18 128.4(6) . . ?
C14 Fe2 C18 107.7(5) . . ?
C12 Fe2 C18 166.7(6) . . ?
C13 Fe2 C21 117.0(5) . . ?
C14 Fe2 C21 151.3(6) . . ?
C12 Fe2 C21 109.3(4) . . ?
C18 Fe2 C21 68.5(4) . . ?
C13 Fe2 C16 66.6(5) . . ?
C14 Fe2 C16 65.8(6) . . ?
C12 Fe2 C16 39.4(5) . . ?
C18 Fe2 C16 151.5(5) . . ?
C21 Fe2 C16 130.9(4) . . ?
C13 Fe2 C20 151.1(6) . . ?
C14 Fe2 C20 166.0(6) . . ?
C12 Fe2 C20 119.1(5) . . ?
C18 Fe2 C20 68.6(4) . . ?
C21 Fe2 C20 41.4(3) . . ?
C16 Fe2 C20 110.5(4) . . ?
C13 Fe2 C15 66.9(5) . . ?
C14 Fe2 C15 38.9(6) . . ?
C12 Fe2 C15 65.6(5) . . ?
C18 Fe2 C15 119.1(5) . . ?
C21 Fe2 C15 167.8(5) . . ?
C16 Fe2 C15 38.3(5) . . ?
C20 Fe2 C15 129.9(5) . . ?
C13 Fe2 C17 107.6(4) . . ?
C14 Fe2 C17 117.4(6) . . ?
C12 Fe2 C17 129.8(5) . . ?
C18 Fe2 C17 40.1(4) . . ?
C21 Fe2 C17 41.2(3) . . ?
C16 Fe2 C17 168.2(5) . . ?
C20 Fe2 C17 69.2(4) . . ?
C15 Fe2 C17 150.6(5) . . ?
C13 Fe2 C19 167.1(7) . . ?
C14 Fe2 C19 128.0(6) . . ?
C12 Fe2 C19 151.7(6) . . ?
C18 Fe2 C19 41.0(4) . . ?
C21 Fe2 C19 68.9(3) . . ?
C16 Fe2 C19 119.4(4) . . ?
C20 Fe2 C19 40.6(4) . . ?
C15 Fe2 C19 109.9(5) . . ?
C17 Fe2 C19 68.6(4) . . ?
C23 Fe3 C24 41.6(5) . . ?
C23 Fe3 C32 124.1(4) . . ?
C24 Fe3 C32 106.9(4) . . ?
C23 Fe3 C28 158.9(5) . . ?
C24 Fe3 C28 120.5(4) . . ?
C32 Fe3 C28 41.2(3) . . ?
C23 Fe3 C26 65.9(5) . . ?
C24 Fe3 C26 67.7(5) . . ?
C32 Fe3 C26 159.4(5) . . ?
C28 Fe3 C26 122.9(5) . . ?
C23 Fe3 C31 109.8(4) . . ?
C24 Fe3 C31 124.7(4) . . ?
C32 Fe3 C31 41.4(3) . . ?
C28 Fe3 C31 69.4(3) . . ?
C26 Fe3 C31 157.9(5) . . ?
C23 Fe3 C27 40.5(5) . . ?
C24 Fe3 C27 69.3(4) . . ?
C32 Fe3 C27 160.3(5) . . ?
C28 Fe3 C27 157.6(5) . . ?
C26 Fe3 C27 38.5(5) . . ?
C31 Fe3 C27 123.9(5) . . ?
C23 Fe3 C25 66.7(5) . . ?
C24 Fe3 C25 39.7(4) . . ?
C32 Fe3 C25 123.2(4) . . ?
C28 Fe3 C25 106.7(4) . . ?
C26 Fe3 C25 40.1(5) . . ?
C31 Fe3 C25 160.6(4) . . ?
C27 Fe3 C25 66.9(5) . . ?
C23 Fe3 C30 126.5(5) . . ?
C24 Fe3 C30 163.1(4) . . ?
C32 Fe3 C30 68.6(3) . . ?
C28 Fe3 C30 67.6(4) . . ?
C26 Fe3 C30 122.3(4) . . ?
C31 Fe3 C30 41.2(3) . . ?
C27 Fe3 C30 109.2(4) . . ?
C25 Fe3 C30 156.4(4) . . ?
C23 Fe3 C29 160.4(5) . . ?
C24 Fe3 C29 155.6(4) . . ?
C32 Fe3 C29 68.6(3) . . ?
C28 Fe3 C29 40.4(3) . . ?
C26 Fe3 C29 107.7(5) . . ?
C31 Fe3 C29 68.7(4) . . ?
C27 Fe3 C29 123.0(4) . . ?
C25 Fe3 C29 121.4(4) . . ?
C30 Fe3 C29 39.5(4) . . ?
C11 O1 Nd1 92.5(4) . . ?
C11 O2 Nd1 94.4(4) . . ?
C22 O3 Nd1 160.3(4) . 2_666 ?
C22 O3 Nd1 89.1(4) . . ?
Nd1 O3 Nd1 110.0(2) 2_666 . ?
C22 O4 Nd1 100.5(4) . . ?
C33 O5 Nd1 92.7(4) . . ?
C33 O6 Nd1 96.7(4) . . ?
C2 C1 C5 102.0(14) . . ?
C2 C1 Fe1 68.2(8) . . ?
C5 C1 Fe1 68.3(7) . . ?
C3 C2 C1 111.3(19) . . ?
C3 C2 Fe1 71.6(8) . . ?
C1 C2 Fe1 71.6(10) . . ?
C4 C3 C2 108.9(20) . . ?
C4 C3 Fe1 70.0(8) . . ?
C2 C3 Fe1 69.2(9) . . ?
C3 C4 C5 108.1(16) . . ?
C3 C4 Fe1 71.0(8) . . ?
C5 C4 Fe1 70.5(8) . . ?
C4 C5 C1 109.7(18) . . ?
C4 C5 Fe1 70.3(8) . . ?
C1 C5 Fe1 69.9(8) . . ?
C7 C6 C10 108.3(7) . . ?
C7 C6 Fe1 70.0(5) . . ?
C10 C6 Fe1 70.3(4) . . ?
C6 C7 C8 108.8(8) . . ?
C6 C7 Fe1 69.6(5) . . ?
C8 C7 Fe1 70.5(5) . . ?
C7 C8 C9 107.5(8) . . ?
C7 C8 Fe1 69.2(5) . . ?
C9 C8 Fe1 69.4(5) . . ?
C8 C9 C10 109.1(8) . . ?
C8 C9 Fe1 70.3(6) . . ?
C10 C9 Fe1 70.1(5) . . ?
C9 C10 C6 106.2(7) . . ?
C9 C10 C11 125.8(7) . . ?
C6 C10 C11 127.8(7) . . ?
C9 C10 Fe1 69.2(5) . . ?
C6 C10 Fe1 68.6(5) . . ?
C11 C10 Fe1 123.4(5) . . ?
O1 C11 O2 119.9(7) . . ?
O1 C11 C10 121.6(7) . . ?
O2 C11 C10 118.4(6) . . ?
O1 C11 Nd1 61.3(4) . . ?
O2 C11 Nd1 59.2(4) . . ?
C10 C11 Nd1 173.2(5) . . ?
C16 C12 C13 108.2(12) . . ?
C16 C12 Fe2 71.0(6) . . ?
C13 C12 Fe2 69.3(7) . . ?
C12 C13 C14 106.2(11) . . ?
C12 C13 Fe2 70.9(7) . . ?
C14 C13 Fe2 69.3(6) . . ?
C15 C14 C13 106.9(13) . . ?
C15 C14 Fe2 72.0(7) . . ?
C13 C14 Fe2 69.0(7) . . ?
C16 C15 C14 109.8(12) . . ?
C16 C15 Fe2 70.8(6) . . ?
C14 C15 Fe2 69.2(7) . . ?
C15 C16 C12 108.9(12) . . ?
C15 C16 Fe2 70.9(6) . . ?
C12 C16 Fe2 69.7(6) . . ?
C18 C17 C21 107.5(8) . . ?
C18 C17 Fe2 69.1(5) . . ?
C21 C17 Fe2 68.9(4) . . ?
C17 C18 C19 109.8(9) . . ?
C17 C18 Fe2 70.8(5) . . ?
C19 C18 Fe2 70.5(5) . . ?
C20 C19 C18 107.2(7) . . ?
C20 C19 Fe2 69.3(4) . . ?
C18 C19 Fe2 68.5(5) . . ?
C19 C20 C21 107.9(8) . . ?
C19 C20 Fe2 70.1(5) . . ?
C21 C20 Fe2 69.0(4) . . ?
C17 C21 C20 107.6(7) . . ?
C17 C21 C22 127.7(7) . . ?
C20 C21 C22 124.5(7) . . ?
C17 C21 Fe2 69.9(4) . . ?
C20 C21 Fe2 69.6(4) . . ?
C22 C21 Fe2 121.2(5) . . ?
O4 C22 O3 119.4(6) . . ?
O4 C22 C21 119.8(6) . . ?
O3 C22 C21 120.8(6) . . ?
O4 C22 Nd1 54.6(3) . . ?
O3 C22 Nd1 64.9(3) . . ?
C21 C22 Nd1 174.0(5) . . ?
C27 C23 C24 108.8(11) . . ?
C27 C23 Fe3 70.4(6) . . ?
C24 C23 Fe3 69.3(5) . . ?
C25 C24 C23 105.1(10) . . ?
C25 C24 Fe3 70.8(6) . . ?
C23 C24 Fe3 69.2(5) . . ?
C24 C25 C26 108.9(11) . . ?
C24 C25 Fe3 69.5(6) . . ?
C26 C25 Fe3 69.5(6) . . ?
C27 C26 C25 110.4(12) . . ?
C27 C26 Fe3 71.1(7) . . ?
C25 C26 Fe3 70.4(6) . . ?
C26 C27 C23 106.8(11) . . ?
C26 C27 Fe3 70.4(6) . . ?
C23 C27 Fe3 69.2(6) . . ?
C29 C28 C32 108.3(8) . . ?
C29 C28 Fe3 70.7(5) . . ?
C32 C28 Fe3 69.3(4) . . ?
C30 C29 C28 108.6(8) . . ?
C30 C29 Fe3 70.2(5) . . ?
C28 C29 Fe3 68.9(5) . . ?
C29 C30 C31 109.3(7) . . ?
C29 C30 Fe3 70.3(5) . . ?
C31 C30 Fe3 68.8(5) . . ?
C32 C31 C30 106.2(7) . . ?
C32 C31 Fe3 69.0(4) . . ?
C30 C31 Fe3 70.0(5) . . ?
C28 C32 C31 107.6(7) . . ?
C28 C32 C33 126.9(7) . . ?
C31 C32 C33 125.2(7) . . ?
C28 C32 Fe3 69.4(4) . . ?
C31 C32 Fe3 69.6(4) . . ?
C33 C32 Fe3 121.1(5) . . ?
O6 C33 O5 119.3(6) . . ?
O6 C33 C32 120.7(7) . . ?
O5 C33 C32 119.9(6) . . ?
O6 C33 Nd1 58.1(4) . . ?
O5 C33 Nd1 61.4(4) . . ?
C32 C33 Nd1 177.9(5) . . ?

loop_
_geom_bond_atom_site_label_1
_geom_bond_atom_site_label_2
_geom_bond_distance
_geom_bond_site_symmetry_2
_geom_bond_publ_flag
Nd1 O4 2.447(5) . ?
Nd1 O3 2.463(5) 2_666 ?
Nd1 O2 2.465(5) . ?
Nd1 O6 2.491(5) . ?
Nd1 O8 2.495(5) . ?
Nd1 O7 2.514(6) . ?
Nd1 O1 2.514(5) . ?
Nd1 O5 2.562(5) . ?
Nd1 O3 2.675(5) . ?
Nd1 C11 2.862(7) . ?
Nd1 C33 2.915(7) . ?
Nd1 C22 2.953(7) . ?
Fe1 C2 2.005(14) . ?
Fe1 C4 2.023(12) . ?
Fe1 C5 2.027(13) . ?
Fe1 C6 2.029(9) . ?
Fe1 C7 2.034(9) . ?
Fe1 C3 2.036(13) . ?
Fe1 C9 2.040(10) . ?
Fe1 C1 2.049(12) . ?
Fe1 C8 2.052(9) . ?
Fe1 C10 2.052(7) . ?
Fe2 C13 2.004(10) . ?
Fe2 C14 2.008(10) . ?
Fe2 C12 2.025(11) . ?
Fe2 C18 2.026(9) . ?
Fe2 C21 2.034(7) . ?
Fe2 C16 2.041(9) . ?
Fe2 C20 2.042(8) . ?
Fe2 C15 2.042(10) . ?
Fe2 C17 2.047(8) . ?
Fe2 C19 2.053(9) . ?
Fe3 C23 2.031(10) . ?
Fe3 C24 2.032(9) . ?
Fe3 C32 2.036(7) . ?
Fe3 C28 2.037(8) . ?
Fe3 C26 2.039(10) . ?
Fe3 C31 2.043(8) . ?
Fe3 C27 2.047(10) . ?
Fe3 C25 2.050(10) . ?
Fe3 C30 2.059(9) . ?
Fe3 C29 2.061(9) . ?
O1 C11 1.263(8) . ?
O2 C11 1.278(9) . ?
O3 C22 1.295(8) . ?
O3 Nd1 2.463(5) 2_666 ?
O4 C22 1.267(9) . ?
O5 C33 1.273(9) . ?
O6 C33 1.251(8) . ?
O9 C34 1.41(2) . ?
C1 C2 1.39(3) . ?
C1 C5 1.45(2) . ?
C2 C3 1.36(2) . ?
C3 C4 1.35(2) . ?
C4 C5 1.36(2) . ?
C6 C7 1.404(11) . ?
C6 C10 1.433(11) . ?
C7 C8 1.409(14) . ?
C8 C9 1.410(13) . ?
C9 C10 1.425(11) . ?
C10 C11 1.459(9) . ?
C12 C16 1.37(2) . ?
C12 C13 1.37(2) . ?
C13 C14 1.43(2) . ?
C14 C15 1.35(2) . ?
C15 C16 1.34(2) . ?
C17 C18 1.396(12) . ?
C17 C21 1.437(11) . ?
C18 C19 1.429(14) . ?
C19 C20 1.420(13) . ?
C20 C21 1.441(10) . ?
C21 C22 1.458(9) . ?
C23 C27 1.41(2) . ?
C23 C24 1.44(2) . ?
C24 C25 1.385(15) . ?
C25 C26 1.40(2) . ?
C26 C27 1.35(2) . ?
C28 C29 1.414(11) . ?
C28 C32 1.434(10) . ?
C29 C30 1.393(13) . ?
C30 C31 1.444(12) . ?
C31 C32 1.443(11) . ?
C32 C33 1.474(9) . ?
